data_4312663
loop_
_publ_author_name
'Chizu Shimokawa'
'Seiji Yokota'
'Yoshimitsu Tachi'
'Nagatoshi Nishiwaki'
'Masahiro Ariga'
'Shinobu Itoh'

_publ_section_title
;
 Substituent Effects of \b-Diketiminate Ligands on the Structure and
 Physicochemical Properties of Copper(II) Complexes
;
_journal_name_full 'Inorganic Chemistry'
_journal_page_first 8395
_journal_page_last 8405
_journal_paper_doi 10.1021/ic0344766
_journal_volume 42
_journal_year 2003
_chemical_formula_moiety 'C31 H45 N3 O2 '
_chemical_formula_sum 'C31 H45 N3 O2'
_chemical_formula_weight 491.72
_space_group_IT_number 14
_symmetry_cell_setting monoclinic
_symmetry_Int_Tables_number 14
_symmetry_space_group_name_Hall '-P 2yn'
_symmetry_space_group_name_H-M 'P 1 21/n 1'
_cell_angle_alpha 90
_cell_angle_beta 98.942(2)
_cell_angle_gamma 90
_cell_formula_units_Z 4
_cell_length_a 13.6374(4)
_cell_length_b 9.2069(3)
_cell_length_c 23.8174(9)
_cell_measurement_reflns_used 19643
_cell_measurement_temperature 158.1
_cell_measurement_theta_max 27.4
_cell_measurement_theta_min 1.5
_cell_volume 2954.12(17)
_computing_cell_refinement PROCESS-AUTO
_computing_data_collection PROCESS-AUTO
_computing_data_reduction CrystalStructure
_computing_molecular_graphics ORTEP3
_computing_publication_material 'CrystalStructure Ver. 3.10'
_computing_structure_refinement CRYSTALS
_computing_structure_solution SIR92
_diffrn_detector_area_resol_mean 10.00
_diffrn_measured_fraction_theta_full 0.9276
_diffrn_measured_fraction_theta_max 0.9276
_diffrn_measurement_device_type 'Rigaku RAXIS-RAPID'
_diffrn_measurement_method \w
_diffrn_radiation_type 'Mo K\a'
_diffrn_radiation_wavelength 0.7107
_diffrn_reflns_av_R_equivalents 0.040
_diffrn_reflns_limit_h_max 17
_diffrn_reflns_limit_h_min -16
_diffrn_reflns_limit_k_max 10
_diffrn_reflns_limit_k_min -11
_diffrn_reflns_limit_l_max 30
_diffrn_reflns_limit_l_min -30
_diffrn_reflns_number 22656
_diffrn_reflns_theta_full 27.48
_diffrn_reflns_theta_max 27.48
_exptl_absorpt_coefficient_mu 0.069
_exptl_absorpt_correction_T_max 0.986
_exptl_absorpt_correction_T_min 0.811
_exptl_crystal_colour yellow
_exptl_crystal_density_diffrn 1.106
_exptl_crystal_density_method 'not measured'
_exptl_crystal_description prism
_exptl_crystal_F_000 1072.00
_exptl_crystal_size_max 0.30
_exptl_crystal_size_mid 0.30
_exptl_crystal_size_min 0.20
_refine_diff_density_max 0.73
_refine_diff_density_min -0.28
_refine_ls_extinction_coef -60.7(2)
_refine_ls_extinction_method 'Larson (1970) Crystallographic Computing eq. 22'
_refine_ls_goodness_of_fit_ref 1.059
_refine_ls_hydrogen_treatment refall
_refine_ls_number_parameters 371
_refine_ls_number_reflns 3785
_refine_ls_R_factor_gt 0.0470
_refine_ls_shift/su_max 0.0000
_refine_ls_structure_factor_coef F
_refine_ls_weighting_details 'w = 1/[0.0005Fo^2^ + 3.0000\s^2^(Fo) + 0.1000]'
_refine_ls_weighting_scheme calc
_refine_ls_wR_factor_ref 0.0530
_reflns_number_gt 3785
_reflns_number_total 6278
_reflns_threshold_expression F^2^>2.0\s(F^2^)
_cod_data_source_file ic0344766si20030507_070735_04.cif
_cod_data_source_block '_NO2LDtbpH'
_cod_original_cell_volume 2954.1(2)
_cod_original_formula_sum 'C31 H45 N3 O2 '
_cod_database_code 4312663

loop_
_symmetry_equiv_pos_as_xyz
x,y,z
-x,-y,-z
-x+1/2,y+1/2,-z+1/2
x+1/2,-y+1/2,z+1/2

loop_
_atom_site_label
_atom_site_type_symbol
_atom_site_fract_x
_atom_site_fract_y
_atom_site_fract_z
_atom_site_U_iso_or_equiv
_atom_site_adp_type
_atom_site_occupancy
_atom_site_symmetry_multiplicity
_atom_site_calc_flag
_atom_site_refinement_flags
_atom_site_disorder_assembly
_atom_site_disorder_group
O1 O 0.3874(1) 0.0339(2) -0.15197(7) 0.0250(5) Uani 1.00 1 d . . .
O2 O 0.2507(1) -0.0505(2) -0.12821(7) 0.0255(5) Uani 1.00 1 d . . .
N1 N 0.4807(1) 0.1957(2) 0.00221(8) 0.0175(5) Uani 1.00 1 d . . .
N2 N 0.3368(1) 0.0445(2) 0.03612(8) 0.0171(5) Uani 1.00 1 d . . .
N3 N 0.3317(1) 0.0120(2) -0.11628(8) 0.0190(6) Uani 1.00 1 d . . .
C1 C 0.3621(2) 0.0587(3) -0.0589(1) 0.0171(6) Uani 1.00 1 d . . .
C2 C 0.4450(2) 0.1481(3) -0.0490(1) 0.0173(6) Uani 1.00 1 d . . .
C3 C 0.3068(2) 0.0100(3) -0.0159(1) 0.0173(6) Uani 1.00 1 d . . .
C4 C 0.5617(2) 0.2912(3) 0.0182(1) 0.0171(6) Uani 1.00 1 d . . .
C5 C 0.6148(2) 0.3522(3) -0.0209(1) 0.0198(7) Uani 1.00 1 d . . .
C6 C 0.6940(2) 0.4455(3) -0.0025(1) 0.0217(7) Uani 1.00 1 d . . .
C7 C 0.7174(2) 0.4735(3) 0.0555(1) 0.0222(7) Uani 1.00 1 d . . .
C8 C 0.6657(2) 0.4113(3) 0.0958(1) 0.0199(7) Uani 1.00 1 d . . .
C9 C 0.5870(2) 0.3195(3) 0.0761(1) 0.0185(6) Uani 1.00 1 d . . .
C10 C 0.7519(2) 0.5099(3) -0.0467(1) 0.0269(8) Uani 1.00 1 d . . .
C11 C 0.7990(2) 0.3891(3) -0.0759(1) 0.0399(9) Uani 1.00 1 d . . .
C12 C 0.6787(2) 0.5922(3) -0.0929(1) 0.0360(9) Uani 1.00 1 d . . .
C13 C 0.8287(2) 0.6200(3) -0.0215(1) 0.0418(9) Uani 1.00 1 d . . .
C14 C 0.6960(2) 0.4467(3) 0.1593(1) 0.0234(7) Uani 1.00 1 d . . .
C15 C 0.8054(2) 0.4067(3) 0.1781(1) 0.0335(8) Uani 1.00 1 d . . .
C16 C 0.6347(2) 0.3631(3) 0.1970(1) 0.0316(8) Uani 1.00 1 d . . .
C17 C 0.6816(2) 0.6094(3) 0.1683(1) 0.0401(9) Uani 1.00 1 d . . .
C18 C 0.2854(2) 0.0036(3) 0.0810(1) 0.0172(6) Uani 1.00 1 d . . .
C19 C 0.3441(2) -0.0237(3) 0.1331(1) 0.0174(6) Uani 1.00 1 d . . .
C20 C 0.3022(2) -0.0609(3) 0.1806(1) 0.0176(6) Uani 1.00 1 d . . .
C21 C 0.1985(2) -0.0643(3) 0.1749(1) 0.0167(6) Uani 1.00 1 d . . .
C22 C 0.1375(2) -0.0338(3) 0.1237(1) 0.0157(6) Uani 1.00 1 d . . .
C23 C 0.1824(2) -0.0004(3) 0.0765(1) 0.0153(6) Uani 1.00 1 d . . .
C24 C 0.3696(2) -0.0921(3) 0.2369(1) 0.0216(7) Uani 1.00 1 d . . .
C25 C 0.4416(2) -0.2152(3) 0.2282(1) 0.0263(7) Uani 1.00 1 d . . .
C26 C 0.3115(2) -0.1363(4) 0.2837(1) 0.0374(9) Uani 1.00 1 d . . .
C27 C 0.4299(2) 0.0455(3) 0.2560(1) 0.0360(8) Uani 1.00 1 d . . .
C28 C 0.0233(2) -0.0302(3) 0.1190(1) 0.0161(6) Uani 1.00 1 d . . .
C29 C -0.0120(2) -0.0649(3) 0.1755(1) 0.0219(7) Uani 1.00 1 d . . .
C30 C -0.0226(2) -0.1427(3) 0.0754(1) 0.0231(7) Uani 1.00 1 d . . .
C31 C -0.0145(2) 0.1215(3) 0.0998(1) 0.0212(7) Uani 1.00 1 d . . .
H1 H 0.4765(2) 0.1767(3) -0.0802(1) 0.021(1) Uiso 1.00 1 c . . .
H2 H 0.2486(2) -0.0470(3) -0.0258(1) 0.021(1) Uiso 1.00 1 c . . .
H3 H 0.5964(2) 0.3319(3) -0.0602(1) 0.024(1) Uiso 1.00 1 c . . .
H4 H 0.7709(2) 0.5374(3) 0.0682(1) 0.027(1) Uiso 1.00 1 c . . .
H5 H 0.5501(2) 0.2753(3) 0.1022(1) 0.022(1) Uiso 1.00 1 c . . .
H6 H 0.7487(2) 0.3259(3) -0.0940(1) 0.051(1) Uiso 1.00 1 c . . .
H7 H 0.8349(2) 0.4285(3) -0.1035(1) 0.051(1) Uiso 1.00 1 c . . .
H8 H 0.8430(2) 0.3363(3) -0.0484(1) 0.052(1) Uiso 1.00 1 c . . .
H9 H 0.6476(2) 0.6687(3) -0.0755(1) 0.045(1) Uiso 1.00 1 c . . .
H10 H 0.7141(2) 0.6312(3) -0.1207(1) 0.045(1) Uiso 1.00 1 c . . .
H11 H 0.6296(2) 0.5265(3) -0.1105(1) 0.045(1) Uiso 1.00 1 c . . .
H12 H 0.8752(2) 0.5739(3) 0.0068(1) 0.052(1) Uiso 1.00 1 c . . .
H13 H 0.8622(2) 0.6586(3) -0.0502(1) 0.052(1) Uiso 1.00 1 c . . .
H14 H 0.7965(2) 0.6963(3) -0.0046(1) 0.052(1) Uiso 1.00 1 c . . .
H15 H 0.8138(2) 0.3052(3) 0.1736(1) 0.039(1) Uiso 1.00 1 c . . .
H16 H 0.8454(2) 0.4578(3) 0.1554(1) 0.039(1) Uiso 1.00 1 c . . .
H17 H 0.8248(2) 0.4323(3) 0.2169(1) 0.039(1) Uiso 1.00 1 c . . .
H18 H 0.5664(2) 0.3856(3) 0.1863(1) 0.037(1) Uiso 1.00 1 c . . .
H19 H 0.6446(2) 0.2620(3) 0.1924(1) 0.038(1) Uiso 1.00 1 c . . .
H20 H 0.6552(2) 0.3892(3) 0.2356(1) 0.038(1) Uiso 1.00 1 c . . .
H21 H 0.7036(2) 0.6330(3) 0.2071(1) 0.047(1) Uiso 1.00 1 c . . .
H22 H 0.7191(2) 0.6631(3) 0.1450(1) 0.048(1) Uiso 1.00 1 c . . .
H23 H 0.6133(2) 0.6332(3) 0.1586(1) 0.047(1) Uiso 1.00 1 c . . .
H24 H 0.4142(2) -0.0171(3) 0.1362(1) 0.021(1) Uiso 1.00 1 c . . .
H25 H 0.1687(2) -0.0889(3) 0.2071(1) 0.020(1) Uiso 1.00 1 c . . .
H26 H 0.1425(2) 0.0189(3) 0.0410(1) 0.018(1) Uiso 1.00 1 c . . .
H27 H 0.4048(2) -0.3010(3) 0.2173(1) 0.031(1) Uiso 1.00 1 c . . .
H28 H 0.4787(2) -0.1886(3) 0.1991(1) 0.031(1) Uiso 1.00 1 c . . .
H29 H 0.4856(2) -0.2323(3) 0.2626(1) 0.031(1) Uiso 1.00 1 c . . .
H30 H 0.2672(2) -0.0603(4) 0.2897(1) 0.045(1) Uiso 1.00 1 c . . .
H31 H 0.2746(2) -0.2219(4) 0.2725(1) 0.045(1) Uiso 1.00 1 c . . .
H32 H 0.3559(2) -0.1543(4) 0.3178(1) 0.044(1) Uiso 1.00 1 c . . .
H33 H 0.4742(2) 0.0260(3) 0.2901(1) 0.041(1) Uiso 1.00 1 c . . .
H34 H 0.4668(2) 0.0739(3) 0.2271(1) 0.041(1) Uiso 1.00 1 c . . .
H35 H 0.3860(2) 0.1216(3) 0.2626(1) 0.041(1) Uiso 1.00 1 c . . .
H36 H 0.0152(2) 0.0041(3) 0.2033(1) 0.026(1) Uiso 1.00 1 c . . .
H37 H -0.0824(2) -0.0605(3) 0.1708(1) 0.027(1) Uiso 1.00 1 c . . .
H38 H 0.0095(2) -0.1596(3) 0.1876(1) 0.027(1) Uiso 1.00 1 c . . .
H39 H -0.0929(2) -0.1368(3) 0.0711(1) 0.028(1) Uiso 1.00 1 c . . .
H40 H -0.0015(2) -0.1240(3) 0.0399(1) 0.028(1) Uiso 1.00 1 c . . .
H41 H -0.0017(2) -0.2372(3) 0.0881(1) 0.028(1) Uiso 1.00 1 c . . .
H42 H 0.0116(2) 0.1911(3) 0.1276(1) 0.026(1) Uiso 1.00 1 c . . .
H43 H 0.0062(2) 0.1446(3) 0.0646(1) 0.026(1) Uiso 1.00 1 c . . .
H44 H -0.0849(2) 0.1228(3) 0.0954(1) 0.026(1) Uiso 1.00 1 c . . .
H45 H 0.4454(1) 0.1664(2) 0.03066(8) 0.022(1) Uiso 1.00 1 c . . .

loop_
_atom_site_aniso_label
_atom_site_aniso_U_11
_atom_site_aniso_U_22
_atom_site_aniso_U_33
_atom_site_aniso_U_12
_atom_site_aniso_U_13
_atom_site_aniso_U_23
O1 0.0246(9) 0.034(1) 0.0180(9) -0.0063(8) 0.0098(7) -0.0014(9)
O2 0.0156(9) 0.036(1) 0.025(1) -0.0060(8) 0.0009(7) -0.0047(9)
N1 0.016(1) 0.021(1) 0.017(1) -0.0028(8) 0.0058(8) 0.0012(9)
N2 0.015(1) 0.019(1) 0.018(1) 0.0005(8) 0.0051(8) 0.003(1)
N3 0.016(1) 0.021(1) 0.020(1) 0.0016(9) 0.0027(9) 0.001(1)
C1 0.015(1) 0.021(1) 0.015(1) 0.002(1) 0.0021(9) 0.001(1)
C2 0.016(1) 0.021(1) 0.015(1) 0.002(1) 0.0052(9) 0.003(1)
C3 0.012(1) 0.018(1) 0.023(1) 0.0016(9) 0.0037(9) 0.002(1)
C4 0.015(1) 0.018(1) 0.019(1) -0.001(1) 0.004(1) -0.001(1)
C5 0.023(1) 0.020(1) 0.017(1) -0.002(1) 0.005(1) -0.004(1)
C6 0.021(1) 0.021(1) 0.025(1) -0.005(1) 0.010(1) -0.004(1)
C7 0.020(1) 0.020(1) 0.027(1) -0.004(1) 0.003(1) -0.005(1)
C8 0.020(1) 0.020(1) 0.020(1) 0.003(1) 0.002(1) -0.002(1)
C9 0.018(1) 0.021(1) 0.019(1) 0.002(1) 0.007(1) 0.002(1)
C10 0.030(1) 0.027(2) 0.025(1) -0.012(1) 0.013(1) -0.007(1)
C11 0.046(2) 0.028(2) 0.055(2) -0.004(1) 0.035(2) -0.005(2)
C12 0.041(2) 0.033(2) 0.038(2) -0.001(1) 0.018(1) 0.000(1)
C13 0.050(2) 0.035(2) 0.044(2) -0.016(1) 0.020(2) -0.004(2)
C14 0.022(1) 0.029(2) 0.019(1) 0.003(1) 0.002(1) -0.005(1)
C15 0.028(1) 0.046(2) 0.025(2) -0.000(1) -0.004(1) -0.005(1)
C16 0.030(1) 0.048(2) 0.016(1) -0.002(1) 0.002(1) -0.003(1)
C17 0.056(2) 0.038(2) 0.024(2) 0.009(2) 0.001(1) -0.008(1)
C18 0.021(1) 0.013(1) 0.019(1) -0.0016(9) 0.007(1) -0.002(1)
C19 0.012(1) 0.019(1) 0.021(1) -0.0013(9) 0.002(1) -0.004(1)
C20 0.020(1) 0.017(1) 0.016(1) 0.001(1) 0.003(1) -0.001(1)
C21 0.017(1) 0.020(1) 0.014(1) -0.001(1) 0.0058(9) -0.000(1)
C22 0.016(1) 0.013(1) 0.019(1) -0.0008(9) 0.005(1) -0.003(1)
C23 0.016(1) 0.015(1) 0.014(1) 0.0009(9) -0.0002(9) -0.000(1)
C24 0.017(1) 0.031(2) 0.017(1) 0.002(1) 0.003(1) -0.001(1)
C25 0.025(1) 0.032(2) 0.021(1) 0.007(1) 0.002(1) 0.006(1)
C26 0.023(1) 0.070(2) 0.018(1) 0.010(1) 0.001(1) 0.008(2)
C27 0.033(2) 0.037(2) 0.033(2) 0.006(1) -0.013(1) -0.006(1)
C28 0.012(1) 0.021(1) 0.016(1) -0.001(1) 0.0033(9) 0.001(1)
C29 0.015(1) 0.032(2) 0.019(1) 0.000(1) 0.005(1) 0.003(1)
C30 0.016(1) 0.027(1) 0.026(1) -0.002(1) 0.004(1) -0.003(1)
C31 0.016(1) 0.027(1) 0.021(1) 0.000(1) 0.005(1) 0.000(1)

loop_
_atom_type_symbol
_atom_type_description
_atom_type_scat_dispersion_real
_atom_type_scat_dispersion_imag
_atom_type_scat_source
C C 0.003 0.002
;
International Tables for Crystallography
(1992, Vol. C, Tables 4.2.6.8 and 6.1.1.4)
;
H H 0.000 0.000
;
International Tables for Crystallography
(1992, Vol. C, Table 6.1.1.4)
;
N N 0.006 0.003
;
International Tables for Crystallography
(1992, Vol. C, Tables 4.2.6.8 and 6.1.1.4)
;
O O 0.011 0.006
;
International Tables for Crystallography
(1992, Vol. C, Tables 4.2.6.8 and 6.1.1.4)
;

loop_
_geom_angle_atom_site_label_1
_geom_angle_site_symmetry_1
_geom_angle_atom_site_label_2
_geom_angle_site_symmetry_2
_geom_angle_atom_site_label_3
_geom_angle_site_symmetry_3
_geom_angle
_geom_angle_publ_flag
C2 . N1 . C4 . 128.1(2) yes
C2 . N1 . H45 . 114.8(2) no
C4 . N1 . H45 . 117.0(2) no
C3 . N2 . C18 . 122.8(2) yes
O1 . N3 . O2 . 122.5(2) yes
O1 . N3 . C1 . 119.2(2) yes
O2 . N3 . C1 . 118.32(19) yes
N3 . C1 . C2 . 116.6(2) yes
N3 . C1 . C3 . 118.8(2) yes
C2 . C1 . C3 . 124.6(2) yes
N1 . C2 . C1 . 121.9(2) yes
N1 . C2 . H1 . 118.9(3) no
C1 . C2 . H1 . 119.1(3) no
N2 . C3 . C1 . 119.2(2) yes
N2 . C3 . H2 . 120.4(3) no
C1 . C3 . H2 . 120.4(3) no
N1 . C4 . C5 . 122.6(2) yes
N1 . C4 . C9 . 116.4(2) yes
C5 . C4 . C9 . 121.0(2) yes
C4 . C5 . C6 . 119.9(2) yes
C4 . C5 . H3 . 119.9(3) no
C6 . C5 . H3 . 120.2(3) no
C5 . C6 . C7 . 118.1(2) yes
C5 . C6 . C10 . 118.7(2) yes
C7 . C6 . C10 . 123.2(2) yes
C6 . C7 . C8 . 122.9(2) yes
C6 . C7 . H4 . 118.5(3) no
C8 . C7 . H4 . 118.6(3) no
C7 . C8 . C9 . 117.6(2) yes
C7 . C8 . C14 . 120.0(2) yes
C9 . C8 . C14 . 122.3(2) yes
C4 . C9 . C8 . 120.4(2) yes
C4 . C9 . H5 . 119.6(3) no
C8 . C9 . H5 . 120.0(3) no
C6 . C10 . C11 . 109.5(2) yes
C6 . C10 . C12 . 109.3(2) yes
C11 . C10 . C12 . 107.7(2) yes
C6 . C10 . C13 . 112.7(2) yes
C11 . C10 . C13 . 111.1(2) yes
C12 . C10 . C13 . 106.4(2) yes
C10 . C11 . H6 . 109.4(3) no
C10 . C11 . H7 . 109.8(3) no
H6 . C11 . H7 . 109.5(4) no
C10 . C11 . H8 . 109.2(3) no
H6 . C11 . H8 . 109.5(4) no
H7 . C11 . H8 . 109.5(4) no
C10 . C12 . H9 . 109.4(3) no
C10 . C12 . H10 . 109.6(3) no
H9 . C12 . H10 . 109.5(4) no
C10 . C12 . H11 . 109.4(3) no
H9 . C12 . H11 . 109.5(4) no
H10 . C12 . H11 . 109.5(4) no
C10 . C13 . H12 . 109.1(3) no
C10 . C13 . H13 . 110.2(3) no
H12 . C13 . H13 . 109.5(4) no
C10 . C13 . H14 . 109.1(3) no
H12 . C13 . H14 . 109.5(4) no
H13 . C13 . H14 . 109.5(4) no
C8 . C14 . C15 . 109.6(2) yes
C8 . C14 . C16 . 112.6(2) yes
C15 . C14 . C16 . 107.7(2) yes
C8 . C14 . C17 . 109.0(2) yes
C15 . C14 . C17 . 109.5(2) yes
C16 . C14 . C17 . 108.5(2) yes
C14 . C15 . H15 . 109.4(3) no
C14 . C15 . H16 . 109.5(3) no
H15 . C15 . H16 . 109.5(4) no
C14 . C15 . H17 . 109.6(3) no
H15 . C15 . H17 . 109.5(4) no
H16 . C15 . H17 . 109.5(4) no
C14 . C16 . H18 . 109.7(3) no
C14 . C16 . H19 . 109.0(3) no
H18 . C16 . H19 . 109.5(4) no
C14 . C16 . H20 . 109.7(3) no
H18 . C16 . H20 . 109.5(4) no
H19 . C16 . H20 . 109.5(4) no
C14 . C17 . H21 . 109.4(3) no
C14 . C17 . H22 . 109.5(3) no
H21 . C17 . H22 . 109.5(4) no
C14 . C17 . H23 . 109.5(3) no
H21 . C17 . H23 . 109.5(4) no
H22 . C17 . H23 . 109.5(4) no
N2 . C18 . C19 . 115.9(2) yes
N2 . C18 . C23 . 124.1(2) yes
C19 . C18 . C23 . 119.9(2) yes
C18 . C19 . C20 . 121.3(2) yes
C18 . C19 . H24 . 119.5(3) no
C20 . C19 . H24 . 119.2(3) no
C19 . C20 . C21 . 117.6(2) yes
C19 . C20 . C24 . 119.6(2) yes
C21 . C20 . C24 . 122.8(2) yes
C20 . C21 . C22 . 122.5(2) yes
C20 . C21 . H25 . 118.6(3) no
C22 . C21 . H25 . 118.9(3) no
C21 . C22 . C23 . 118.2(2) yes
C21 . C22 . C28 . 121.7(2) yes
C23 . C22 . C28 . 120.0(2) yes
C18 . C23 . C22 . 120.5(2) yes
C18 . C23 . H26 . 119.7(3) no
C22 . C23 . H26 . 119.8(3) no
C20 . C24 . C25 . 109.4(2) yes
C20 . C24 . C26 . 112.40(19) yes
C25 . C24 . C26 . 108.6(2) yes
C20 . C24 . C27 . 109.0(2) yes
C25 . C24 . C27 . 108.9(2) yes
C26 . C24 . C27 . 108.5(2) yes
C24 . C25 . H27 . 109.2(3) no
C24 . C25 . H28 . 109.4(3) no
H27 . C25 . H28 . 109.5(3) no
C24 . C25 . H29 . 109.8(3) no
H27 . C25 . H29 . 109.5(3) no
H28 . C25 . H29 . 109.5(3) no
C24 . C26 . H30 . 109.3(3) no
C24 . C26 . H31 . 109.3(3) no
H30 . C26 . H31 . 109.5(4) no
C24 . C26 . H32 . 109.8(3) no
H30 . C26 . H32 . 109.5(4) no
H31 . C26 . H32 . 109.5(4) no
C24 . C27 . H33 . 109.7(3) no
C24 . C27 . H34 . 109.2(3) no
H33 . C27 . H34 . 109.5(4) no
C24 . C27 . H35 . 109.5(3) no
H33 . C27 . H35 . 109.5(4) no
H34 . C27 . H35 . 109.5(4) no
C22 . C28 . C29 . 112.49(19) yes
C22 . C28 . C30 . 109.67(19) yes
C29 . C28 . C30 . 107.69(19) yes
C22 . C28 . C31 . 109.25(19) yes
C29 . C28 . C31 . 108.3(2) yes
C30 . C28 . C31 . 109.42(19) yes
C28 . C29 . H36 . 109.3(3) no
C28 . C29 . H37 . 109.7(3) no
H36 . C29 . H37 . 109.5(3) no
C28 . C29 . H38 . 109.4(3) no
H36 . C29 . H38 . 109.5(3) no
H37 . C29 . H38 . 109.5(3) no
C28 . C30 . H39 . 109.5(3) no
C28 . C30 . H40 . 109.4(3) no
H39 . C30 . H40 . 109.5(3) no
C28 . C30 . H41 . 109.5(3) no
H39 . C30 . H41 . 109.5(3) no
H40 . C30 . H41 . 109.5(3) no
C28 . C31 . H42 . 109.6(3) no
C28 . C31 . H43 . 109.5(3) no
H42 . C31 . H43 . 109.5(3) no
C28 . C31 . H44 . 109.4(3) no
H42 . C31 . H44 . 109.5(3) no
H43 . C31 . H44 . 109.5(3) no

loop_
_geom_bond_atom_site_label_1
_geom_bond_site_symmetry_1
_geom_bond_atom_site_label_2
_geom_bond_site_symmetry_2
_geom_bond_distance
_geom_bond_publ_flag
O1 . N3 . 1.242(2) yes
O2 . N3 . 1.239(2) yes
N1 . C2 . 1.317(3) yes
N1 . C4 . 1.417(3) yes
N1 . H45 . 0.931(2) no
N2 . C3 . 1.283(3) yes
N2 . C18 . 1.418(3) yes
N3 . C1 . 1.431(3) yes
C1 . C2 . 1.389(3) yes
C1 . C3 . 1.436(3) yes
C2 . H1 . 0.950(3) no
C3 . H2 . 0.950(3) no
C4 . C5 . 1.384(3) yes
C4 . C9 . 1.393(3) yes
C5 . C6 . 1.396(3) yes
C5 . H3 . 0.950(3) no
C6 . C7 . 1.392(3) yes
C6 . C10 . 1.531(3) yes
C7 . C8 . 1.398(3) yes
C7 . H4 . 0.950(3) no
C8 . C9 . 1.389(3) yes
C8 . C14 . 1.539(3) yes
C9 . H5 . 0.950(3) no
C10 . C11 . 1.507(4) yes
C10 . C12 . 1.562(4) yes
C10 . C13 . 1.512(4) yes
C11 . H6 . 0.950(4) no
C11 . H7 . 0.950(4) no
C11 . H8 . 0.950(4) no
C12 . H9 . 0.950(4) no
C12 . H10 . 0.950(3) no
C12 . H11 . 0.950(4) no
C13 . H12 . 0.950(4) no
C13 . H13 . 0.950(4) no
C13 . H14 . 0.950(4) no
C14 . C15 . 1.536(3) yes
C14 . C16 . 1.527(4) yes
C14 . C17 . 1.530(4) yes
C15 . H15 . 0.950(4) no
C15 . H16 . 0.950(3) no
C15 . H17 . 0.950(4) no
C16 . H18 . 0.950(4) no
C16 . H19 . 0.950(4) no
C16 . H20 . 0.950(4) no
C17 . H21 . 0.950(4) no
C17 . H22 . 0.950(4) no
C17 . H23 . 0.950(4) no
C18 . C19 . 1.391(3) yes
C18 . C23 . 1.392(3) yes
C19 . C20 . 1.388(3) yes
C19 . H24 . 0.950(3) no
C20 . C21 . 1.401(3) yes
C20 . C24 . 1.529(3) yes
C21 . C22 . 1.394(3) yes
C21 . H25 . 0.950(3) no
C22 . C23 . 1.395(3) yes
C22 . C28 . 1.544(3) yes
C23 . H26 . 0.950(3) no
C24 . C25 . 1.534(3) yes
C24 . C26 . 1.520(3) yes
C24 . C27 . 1.541(4) yes
C25 . H27 . 0.950(4) no
C25 . H28 . 0.950(3) no
C25 . H29 . 0.950(3) no
C26 . H30 . 0.950(4) no
C26 . H31 . 0.950(4) no
C26 . H32 . 0.950(4) no
C27 . H33 . 0.950(4) no
C27 . H34 . 0.950(3) no
C27 . H35 . 0.950(4) no
C28 . C29 . 1.533(3) yes
C28 . C30 . 1.529(3) yes
C28 . C31 . 1.534(3) yes
C29 . H36 . 0.950(3) no
C29 . H37 . 0.950(3) no
C29 . H38 . 0.950(4) no
C30 . H39 . 0.950(3) no
C30 . H40 . 0.950(3) no
C30 . H41 . 0.950(4) no
C31 . H42 . 0.950(3) no
C31 . H43 . 0.950(3) no
C31 . H44 . 0.950(3) no

loop_
_geom_contact_atom_site_label_1
_geom_contact_site_symmetry_1
_geom_contact_atom_site_label_2
_geom_contact_site_symmetry_2
_geom_contact_distance
_geom_contact_publ_flag
O1 . O2 . 2.175(2) yes
O1 . N3 . 1.242(2) yes
O1 . C1 . 2.306(3) yes
O1 . C2 . 2.671(3) yes
O1 . C3 . 3.588(3) yes
O1 . C17 2_665 3.422(4) yes
O1 . C25 2_655 3.582(3) yes
O1 . H1 . 2.342(3) no
O1 . H5 2_655 3.150(3) no
O1 . H17 4_454 3.124(3) no
O1 . H19 2_655 2.900(4) no
O1 . H21 2_665 3.488(4) no
O1 . H22 2_665 3.161(3) no
O1 . H23 2_665 3.069(4) no
O1 . H24 2_655 2.677(3) no
O1 . H28 2_655 2.695(3) no
O1 . H34 2_655 3.042(3) no
O2 . N3 . 1.239(2) yes
O2 . C1 . 2.294(3) yes
O2 . C2 . 3.517(3) yes
O2 . C3 . 2.723(3) yes
O2 . C8 2_655 3.558(3) yes
O2 . C9 2_655 3.423(3) yes
O2 . C15 2_655 3.531(4) yes
O2 . C29 2_555 3.442(3) yes
O2 . C31 2_555 3.454(3) yes
O2 . H2 . 2.443(3) no
O2 . H5 2_655 3.395(3) no
O2 . H15 2_655 2.673(3) no
O2 . H19 2_655 2.975(3) no
O2 . H37 2_555 2.572(3) no
O2 . H39 2_555 3.220(3) no
O2 . H44 2_555 2.590(3) no
N1 . N2 . 2.634(3) yes
N1 . N2 2_655 3.553(3) yes
N1 . C1 . 2.366(3) yes
N1 . C1 2_655 3.317(3) yes
N1 . C2 . 1.317(3) yes
N1 . C2 2_655 3.455(3) yes
N1 . C3 . 2.902(3) yes
N1 . C3 2_655 3.434(3) yes
N1 . C4 . 1.417(3) yes
N1 . C5 . 2.456(3) yes
N1 . C9 . 2.389(3) yes
N1 . H1 . 1.961(3) no
N1 . H3 . 2.646(3) no
N1 . H5 . 2.531(3) no
N1 . H9 2_665 2.936(3) no
N1 . H45 . 0.931(2) no
N2 . C1 . 2.346(3) yes
N2 . C2 . 2.851(3) yes
N2 . C2 2_655 3.436(3) yes
N2 . C3 . 1.283(3) yes
N2 . C18 . 1.418(3) yes
N2 . C19 . 2.381(3) yes
N2 . C23 . 2.481(3) yes
N2 . H1 2_655 3.302(3) no
N2 . H2 . 1.945(3) no
N2 . H9 2_665 2.799(4) no
N2 . H14 2_665 3.023(4) no
N2 . H24 . 2.518(3) no
N2 . H26 . 2.681(3) no
N2 . H45 . 1.879(3) no
N3 . C1 . 1.431(3) yes
N3 . C2 . 2.399(3) yes
N3 . C3 . 2.467(3) yes
N3 . C9 2_655 3.336(3) yes
N3 . H1 . 2.532(3) no
N3 . H2 . 2.642(3) no
N3 . H5 2_655 3.089(3) no
N3 . H19 2_655 3.153(4) no
N3 . H22 2_665 3.122(4) no
N3 . H23 2_665 3.533(4) no
N3 . H24 2_655 3.570(3) no
N3 . H37 2_555 3.474(3) no
C1 . C2 . 1.389(3) yes
C1 . C3 . 1.436(3) yes
C1 . C4 2_655 3.476(3) yes
C1 . C9 2_655 3.586(3) yes
C1 . H1 . 2.028(3) no
C1 . H2 . 2.084(3) no
C1 . H5 2_655 3.513(3) no
C1 . H22 2_665 3.359(4) no
C1 . H45 . 2.464(3) no
C1 . H45 2_655 3.330(3) no
C2 . C3 . 2.501(3) yes
C2 . C4 . 2.458(3) yes
C2 . C5 . 2.977(3) yes
C2 . H1 . 0.950(3) no
C2 . H2 . 3.341(3) no
C2 . H3 . 2.715(3) no
C2 . H22 2_665 3.415(4) no
C2 . H23 2_665 3.294(4) no
C2 . H24 2_655 3.271(3) no
C2 . H45 . 1.905(3) no
C2 . H45 2_655 3.257(3) no
C3 . C4 2_655 3.307(3) yes
C3 . C5 2_655 3.568(3) yes
C3 . C18 . 2.372(3) yes
C3 . C19 . 3.519(3) yes
C3 . C23 . 2.981(3) yes
C3 . H1 . 3.340(3) no
C3 . H2 . 0.950(3) no
C3 . H14 2_665 3.122(4) no
C3 . H26 . 2.793(3) no
C3 . H39 2_555 3.227(3) no
C3 . H44 2_555 3.528(3) no
C3 . H45 . 2.495(3) no
C4 . C5 . 1.384(3) yes
C4 . C6 . 2.406(3) yes
C4 . C7 . 2.743(3) yes
C4 . C8 . 2.414(3) yes
C4 . C9 . 1.393(3) yes
C4 . H1 . 2.666(3) no
C4 . H2 2_655 3.410(3) no
C4 . H3 . 2.032(3) no
C4 . H5 . 2.037(3) no
C4 . H9 2_665 3.371(4) no
C4 . H45 . 2.018(3) no
C5 . C6 . 1.396(3) yes
C5 . C7 . 2.392(3) yes
C5 . C8 . 2.810(3) yes
C5 . C9 . 2.417(3) yes
C5 . C10 . 2.519(3) yes
C5 . C11 . 3.028(3) yes
C5 . C12 . 3.008(4) yes
C5 . H1 . 2.708(3) no
C5 . H2 2_655 3.458(3) no
C5 . H3 . 0.950(3) no
C5 . H4 . 3.246(3) no
C5 . H5 . 3.268(3) no
C5 . H6 . 2.723(3) no
C5 . H8 . 3.282(3) no
C5 . H9 . 3.251(4) no
C5 . H11 . 2.703(4) no
C5 . H45 . 3.263(3) no
C6 . C7 . 1.392(3) yes
C6 . C8 . 2.450(4) yes
C6 . C9 . 2.798(3) yes
C6 . C10 . 1.531(3) yes
C6 . C11 . 2.481(4) yes
C6 . C12 . 2.523(4) yes
C6 . C13 . 2.533(4) yes
C6 . H3 . 2.046(3) no
C6 . H4 . 2.026(3) no
C6 . H6 . 2.650(4) no
C6 . H7 . 3.307(4) no
C6 . H8 . 2.652(4) no
C6 . H9 . 2.703(4) no
C6 . H10 . 3.343(4) no
C6 . H11 . 2.691(4) no
C6 . H12 . 2.717(4) no
C6 . H13 . 3.349(4) no
C6 . H14 . 2.704(4) no
C7 . C8 . 1.398(3) yes
C7 . C9 . 2.384(3) yes
C7 . C10 . 2.572(4) yes
C7 . C11 . 3.566(4) yes
C7 . C13 . 2.889(4) yes
C7 . C14 . 2.545(4) yes
C7 . C15 . 3.042(4) yes
C7 . C17 . 3.072(4) yes
C7 . H3 . 3.256(3) no
C7 . H4 . 0.950(3) no
C7 . H5 . 3.250(3) no
C7 . H8 . 3.460(4) no
C7 . H9 . 3.599(4) no
C7 . H12 . 2.759(4) no
C7 . H14 . 2.811(4) no
C7 . H15 . 3.300(4) no
C7 . H16 . 2.727(4) no
C7 . H22 . 2.753(4) no
C7 . H23 . 3.360(4) no
C8 . C9 . 1.389(3) yes
C8 . C14 . 1.539(3) yes
C8 . C15 . 2.513(3) yes
C8 . C16 . 2.550(4) yes
C8 . C17 . 2.499(4) yes
C8 . H4 . 2.032(3) no
C8 . H5 . 2.037(3) no
C8 . H15 . 2.703(3) no
C8 . H16 . 2.670(3) no
C8 . H17 . 3.334(3) no
C8 . H18 . 2.729(4) no
C8 . H19 . 2.735(4) no
C8 . H20 . 3.362(4) no
C8 . H21 . 3.322(4) no
C8 . H22 . 2.648(4) no
C8 . H23 . 2.694(4) no
C9 . C14 . 2.566(3) yes
C9 . C16 . 2.879(3) yes
C9 . C17 . 3.568(4) yes
C9 . H3 . 3.271(3) no
C9 . H4 . 3.240(3) no
C9 . H5 . 0.950(3) no
C9 . H9 2_665 3.199(4) no
C9 . H11 2_665 3.487(4) no
C9 . H15 . 3.569(3) no
C9 . H18 . 2.750(3) no
C9 . H19 . 2.809(3) no
C9 . H23 . 3.480(4) no
C9 . H45 . 2.498(3) no
C10 . C11 . 1.507(4) yes
C10 . C12 . 1.562(4) yes
C10 . C13 . 1.512(4) yes
C10 . H3 . 2.660(3) no
C10 . H4 . 2.721(4) no
C10 . H6 . 2.031(4) no
C10 . H7 . 2.036(4) no
C10 . H8 . 2.029(4) no
C10 . H9 . 2.081(4) no
C10 . H10 . 2.083(4) no
C10 . H11 . 2.080(4) no
C10 . H12 . 2.032(4) no
C10 . H13 . 2.045(4) no
C10 . H14 . 2.033(4) no
C11 . C12 . 2.479(4) yes
C11 . C13 . 2.490(4) yes
C11 . C23 2_655 3.588(4) yes
C11 . H3 . 2.893(4) no
C11 . H6 . 0.950(4) no
C11 . H7 . 0.950(4) no
C11 . H8 . 0.950(4) no
C11 . H9 . 3.301(4) no
C11 . H10 . 2.658(4) no
C11 . H11 . 2.650(4) no
C11 . H12 . 2.686(4) no
C11 . H13 . 2.666(4) no
C11 . H14 . 3.302(4) no
C11 . H30 4_554 3.534(4) no
C11 . H41 2_655 3.152(4) no
C12 . C13 . 2.462(4) yes
C12 . H3 . 2.807(4) no
C12 . H5 2_665 3.325(4) no
C12 . H6 . 2.632(4) no
C12 . H7 . 2.653(4) no
C12 . H8 . 3.310(4) no
C12 . H9 . 0.950(4) no
C12 . H10 . 0.950(3) no
C12 . H11 . 0.950(4) no
C12 . H12 . 3.297(4) no
C12 . H13 . 2.623(4) no
C12 . H14 . 2.622(4) no
C12 . H30 4_554 3.226(4) no
C12 . H32 4_554 3.505(4) no
C12 . H45 2_665 3.283(3) no
C13 . C30 1_665 3.572(4) yes
C13 . H4 . 2.507(4) no
C13 . H6 . 3.304(4) no
C13 . H7 . 2.643(4) no
C13 . H8 . 2.704(4) no
C13 . H9 . 2.640(4) no
C13 . H10 . 2.625(4) no
C13 . H11 . 3.289(4) no
C13 . H12 . 0.950(4) no
C13 . H13 . 0.950(4) no
C13 . H14 . 0.950(4) no
C13 . H26 2_665 3.388(4) no
C13 . H39 1_665 3.207(4) no
C13 . H40 1_665 3.465(4) no
C13 . H41 1_665 3.466(4) no
C13 . H43 2_665 3.398(4) no
C14 . C15 . 1.536(3) yes
C14 . C16 . 1.527(4) yes
C14 . C17 . 1.530(4) yes
C14 . H4 . 2.670(4) no
C14 . H5 . 2.730(3) no
C14 . H15 . 2.056(4) no
C14 . H16 . 2.058(3) no
C14 . H17 . 2.058(3) no
C14 . H18 . 2.052(3) no
C14 . H19 . 2.044(4) no
C14 . H20 . 2.052(4) no
C14 . H21 . 2.052(4) no
C14 . H22 . 2.054(4) no
C14 . H23 . 2.053(4) no
C15 . C16 . 2.472(4) yes
C15 . C17 . 2.503(4) yes
C15 . H4 . 2.851(4) no
C15 . H15 . 0.950(4) no
C15 . H16 . 0.950(3) no
C15 . H17 . 0.950(4) no
C15 . H18 . 3.302(4) no
C15 . H19 . 2.634(4) no
C15 . H20 . 2.641(4) no
C15 . H21 . 2.654(4) no
C15 . H22 . 2.701(4) no
C15 . H23 . 3.324(4) no
C15 . H29 3_655 3.241(4) no
C15 . H33 3_655 3.178(4) no
C16 . C17 . 2.480(4) yes
C16 . H5 . 2.504(4) no
C16 . H15 . 2.643(4) no
C16 . H16 . 3.299(4) no
C16 . H17 . 2.639(4) no
C16 . H18 . 0.950(4) no
C16 . H19 . 0.950(4) no
C16 . H20 . 0.950(4) no
C16 . H21 . 2.653(4) no
C16 . H22 . 3.306(4) no
C16 . H23 . 2.650(4) no
C16 . H37 3_555 3.409(3) no
C17 . H1 2_665 3.395(4) no
C17 . H4 . 2.917(4) no
C17 . H15 . 3.323(4) no
C17 . H16 . 2.692(4) no
C17 . H17 . 2.666(4) no
C17 . H18 . 2.667(4) no
C17 . H19 . 3.303(4) no
C17 . H20 . 2.644(4) no
C17 . H21 . 0.950(4) no
C17 . H22 . 0.950(4) no
C17 . H23 . 0.950(4) no
C17 . H28 1_565 3.505(4) no
C18 . C19 . 1.391(3) yes
C18 . C20 . 2.422(3) yes
C18 . C21 . 2.760(3) yes
C18 . C22 . 2.420(3) yes
C18 . C23 . 1.392(3) yes
C18 . H2 . 2.559(3) no
C18 . H3 2_655 3.555(3) no
C18 . H6 2_655 3.092(4) no
C18 . H9 2_665 3.161(4) no
C18 . H10 2_665 3.493(4) no
C18 . H14 2_665 3.400(4) no
C18 . H24 . 2.034(3) no
C18 . H26 . 2.037(3) no
C18 . H45 . 3.043(3) no
C19 . C20 . 1.388(3) yes
C19 . C21 . 2.385(3) yes
C19 . C22 . 2.793(3) yes
C19 . C23 . 2.408(3) yes
C19 . C24 . 2.521(3) yes
C19 . C25 . 3.012(3) yes
C19 . C27 . 3.047(4) yes
C19 . H1 2_655 3.244(3) no
C19 . H3 2_655 3.488(3) no
C19 . H6 2_655 3.138(4) no
C19 . H9 2_665 3.553(4) no
C19 . H24 . 0.950(3) no
C19 . H25 . 3.240(3) no
C19 . H26 . 3.264(3) no
C19 . H27 . 3.272(4) no
C19 . H28 . 2.693(3) no
C19 . H34 . 2.731(3) no
C19 . H35 . 3.328(4) no
C19 . H45 . 3.460(3) no
C20 . C21 . 1.401(3) yes
C20 . C22 . 2.450(3) yes
C20 . C23 . 2.805(3) yes
C20 . C24 . 1.529(3) yes
C20 . C25 . 2.499(3) yes
C20 . C26 . 2.534(4) yes
C20 . C27 . 2.499(4) yes
C20 . H6 2_655 3.202(4) no
C20 . H24 . 2.029(3) no
C20 . H25 . 2.034(3) no
C20 . H27 . 2.689(3) no
C20 . H28 . 2.653(3) no
C20 . H29 . 3.322(3) no
C20 . H30 . 2.714(4) no
C20 . H31 . 2.717(4) no
C20 . H31 3_555 3.528(4) no
C20 . H32 . 3.347(4) no
C20 . H33 . 3.322(3) no
C20 . H34 . 2.651(4) no
C20 . H35 . 2.691(4) no
C21 . C22 . 1.394(3) yes
C21 . C23 . 2.393(3) yes
C21 . C24 . 2.573(3) yes
C21 . C26 . 2.878(3) yes
C21 . C27 . 3.581(3) yes
C21 . C28 . 2.567(3) yes
C21 . C29 . 2.873(3) yes
C21 . C31 . 3.598(3) yes
C21 . H6 2_655 3.236(4) no
C21 . H24 . 3.246(3) no
C21 . H25 . 0.950(3) no
C21 . H26 . 3.254(3) no
C21 . H27 . 3.579(3) no
C21 . H30 . 2.750(3) no
C21 . H31 . 2.800(4) no
C21 . H31 3_555 3.391(4) no
C21 . H35 . 3.488(3) no
C21 . H35 3_545 3.528(4) no
C21 . H36 . 2.761(3) no
C21 . H38 . 2.783(3) no
C21 . H41 . 3.537(3) no
C21 . H42 . 3.521(3) no
C22 . C23 . 1.395(3) yes
C22 . C28 . 1.544(3) yes
C22 . C29 . 2.558(3) yes
C22 . C30 . 2.513(3) yes
C22 . C31 . 2.510(3) yes
C22 . H6 2_655 3.238(4) no
C22 . H8 2_655 3.345(4) no
C22 . H25 . 2.031(3) no
C22 . H26 . 2.041(3) no
C22 . H36 . 2.734(3) no
C22 . H37 . 3.370(3) no
C22 . H38 . 2.744(3) no
C22 . H39 . 3.334(3) no
C22 . H40 . 2.662(3) no
C22 . H41 . 2.708(3) no
C22 . H42 . 2.701(3) no
C22 . H43 . 2.664(3) no
C22 . H44 . 3.331(3) no
C23 . C28 . 2.547(3) yes
C23 . C30 . 3.084(3) yes
C23 . C31 . 3.041(3) yes
C23 . H2 . 2.761(3) no
C23 . H6 2_655 3.149(4) no
C23 . H8 2_655 3.171(4) no
C23 . H13 2_665 3.248(4) no
C23 . H14 2_665 3.318(4) no
C23 . H24 . 3.262(3) no
C23 . H25 . 3.250(3) no
C23 . H26 . 0.950(3) no
C23 . H40 . 2.769(3) no
C23 . H41 . 3.370(3) no
C23 . H42 . 3.302(3) no
C23 . H43 . 2.725(3) no
C24 . C25 . 1.534(3) yes
C24 . C26 . 1.520(3) yes
C24 . C27 . 1.541(4) yes
C24 . H24 . 2.654(3) no
C24 . H25 . 2.722(3) no
C24 . H27 . 2.053(4) no
C24 . H28 . 2.055(3) no
C24 . H29 . 2.060(3) no
C24 . H30 . 2.042(3) no
C24 . H31 . 2.042(4) no
C24 . H32 . 2.048(4) no
C24 . H33 . 2.064(3) no
C24 . H34 . 2.059(4) no
C24 . H35 . 2.062(4) no
C25 . C26 . 2.480(4) yes
C25 . C27 . 2.502(4) yes
C25 . H17 3_645 3.523(4) no
C25 . H23 1_545 3.374(4) no
C25 . H24 . 2.830(4) no
C25 . H27 . 0.950(4) no
C25 . H28 . 0.950(3) no
C25 . H29 . 0.950(3) no
C25 . H30 . 3.305(4) no
C25 . H31 . 2.655(4) no
C25 . H32 . 2.648(4) no
C25 . H33 . 2.664(4) no
C25 . H34 . 2.684(4) no
C25 . H35 . 3.324(4) no
C25 . H36 3_545 3.065(4) no
C25 . H42 3_545 3.502(4) no
C26 . C27 . 2.485(4) yes
C26 . H7 4_455 3.275(4) no
C26 . H10 4_455 2.809(4) no
C26 . H25 . 2.489(3) no
C26 . H27 . 2.654(4) no
C26 . H28 . 3.303(4) no
C26 . H29 . 2.655(4) no
C26 . H30 . 0.950(4) no
C26 . H31 . 0.950(4) no
C26 . H32 . 0.950(4) no
C26 . H33 . 2.660(4) no
C26 . H34 . 3.306(4) no
C26 . H35 . 2.661(4) no
C26 . H35 3_545 3.537(4) no
C26 . H42 3_545 3.350(4) no
C27 . H16 3_645 3.532(4) no
C27 . H17 3_645 3.467(4) no
C27 . H24 . 2.886(4) no
C27 . H27 . 3.324(4) no
C27 . H28 . 2.684(4) no
C27 . H29 . 2.666(4) no
C27 . H30 . 2.659(4) no
C27 . H31 . 3.310(4) no
C27 . H31 3_555 3.499(4) no
C27 . H32 . 2.651(4) no
C27 . H33 . 0.950(4) no
C27 . H34 . 0.950(3) no
C27 . H35 . 0.950(4) no
C27 . H38 3_555 3.085(4) no
C28 . C29 . 1.533(3) yes
C28 . C30 . 1.529(3) yes
C28 . C31 . 1.534(3) yes
C28 . H25 . 2.709(3) no
C28 . H26 . 2.690(3) no
C28 . H36 . 2.053(3) no
C28 . H37 . 2.057(3) no
C28 . H38 . 2.054(3) no
C28 . H39 . 2.052(3) no
C28 . H40 . 2.051(3) no
C28 . H41 . 2.052(3) no
C28 . H42 . 2.057(3) no
C28 . H43 . 2.056(3) no
C28 . H44 . 2.055(3) no
C29 . C30 . 2.472(4) yes
C29 . C31 . 2.485(4) yes
C29 . H18 3_545 3.514(3) no
C29 . H20 3_545 3.124(3) no
C29 . H25 . 2.473(3) no
C29 . H29 3_555 3.394(4) no
C29 . H35 3_545 3.560(4) no
C29 . H36 . 0.950(3) no
C29 . H37 . 0.950(3) no
C29 . H38 . 0.950(4) no
C29 . H39 . 2.643(3) no
C29 . H40 . 3.300(3) no
C29 . H41 . 2.638(4) no
C29 . H42 . 2.660(4) no
C29 . H43 . 3.311(3) no
C29 . H44 . 2.651(3) no
C30 . C31 . 2.500(4) yes
C30 . H2 2_555 3.580(3) no
C30 . H8 2_655 3.174(4) no
C30 . H12 1_445 3.273(4) no
C30 . H14 1_445 3.233(4) no
C30 . H26 . 2.920(3) no
C30 . H26 2_555 3.201(3) no
C30 . H36 . 3.299(4) no
C30 . H37 . 2.641(3) no
C30 . H38 . 2.644(3) no
C30 . H39 . 0.950(3) no
C30 . H40 . 0.950(3) no
C30 . H41 . 0.950(4) no
C30 . H42 . 3.322(4) no
C30 . H43 . 2.693(4) no
C30 . H43 2_555 3.377(4) no
C30 . H44 . 2.655(4) no
C31 . H2 2_555 3.467(3) no
C31 . H13 2_665 3.251(4) no
C31 . H15 1_455 3.564(4) no
C31 . H26 . 2.894(3) no
C31 . H29 3_555 3.508(4) no
C31 . H32 3_555 3.387(4) no
C31 . H36 . 2.663(3) no
C31 . H37 . 2.647(3) no
C31 . H38 . 3.311(4) no
C31 . H39 . 2.654(3) no
C31 . H40 . 2.694(4) no
C31 . H40 2_555 3.369(4) no
C31 . H41 . 3.322(4) no
C31 . H42 . 0.950(3) no
C31 . H43 . 0.950(3) no
C31 . H44 . 0.950(3) no
